data_7114027
loop_
_publ_author_name
'Lee, Hing Ken'
'Wong, Henry N. C.'

_publ_section_title
;
 An enantioselective synthetic pathway towards plakortones
;
_journal_issue 18
_journal_name_full 'Chemical Communications'
_journal_page_first 2114
_journal_page_last 2115
_journal_paper_doi 10.1039/b205924j
_journal_year 2002
_chemical_formula_sum 'C15 H28 O5 Si'
_chemical_formula_weight 316.46
_chemical_name_common (1S,5S,8R)-3-1-ethyl-5-(tert-butyldimethylsiloxy)methyl-8-hydroxy-2,6-dioxabicyclo[3.3.0]octane
_chemical_name_systematic (1S,5S,8R)-3-1-ethyl-5-(tert-butyldimethylsiloxy)methyl-8-hydroxy-2,6-dioxabicyclo[3.3.0]octane
_space_group_IT_number 4
_symmetry_cell_setting monoclinic
_symmetry_space_group_name_Hall 'P 2yb'
_symmetry_space_group_name_H-M 'P 1 21 1'
_atom_sites_solution_hydrogens geom
_atom_sites_solution_primary direct
_atom_sites_solution_secondary difmap
_audit_creation_method SHELXL-97
_cell_angle_alpha 90.00
_cell_angle_beta 105.87(3)
_cell_angle_gamma 90.00
_cell_formula_units_Z 2
_cell_length_a 10.179(2)
_cell_length_b 7.4299(15)
_cell_length_c 13.032(3)
_cell_measurement_temperature 293(2)
_cell_volume 948.0(4)
_computing_cell_refinement 'SAINT-PlUS for Windows NT, Bruker AXS Inc. Ver. 5.0'
_computing_data_collection 'SMART for Windows NT, Bruker AXS Inc. (1997)'
_computing_data_reduction 'SAINT-Plus for Windows NT, Bruker AXS Inc. Ver. 5.0'
_computing_molecular_graphics 'XP-Bruker Interactive Molecular Graphics, Ver. 5.1 (1998)'
_computing_publication_material 'SHELXTL-Bruker AXS Inc. (1998)'
_computing_structure_refinement 'SHELXL-97 (Sheldrick, 1997)'
_computing_structure_solution 'SHELXS-97 (Sheldrick, 1990)'
_diffrn_ambient_temperature 293(2)
_diffrn_measured_fraction_theta_full 0.846
_diffrn_measured_fraction_theta_max 0.846
_diffrn_measurement_device_type 'Bruker SMART 1K CCD area detector'
_diffrn_measurement_method 'phi and omega scan'
_diffrn_radiation_monochromator graphite
_diffrn_radiation_source 'fine-focus sealed tube'
_diffrn_radiation_type MoK\a
_diffrn_radiation_wavelength 0.71073
_diffrn_reflns_av_R_equivalents 0.0277
_diffrn_reflns_av_sigmaI/netI 0.0480
_diffrn_reflns_limit_h_max 12
_diffrn_reflns_limit_h_min 0
_diffrn_reflns_limit_k_max 8
_diffrn_reflns_limit_k_min -8
_diffrn_reflns_limit_l_max 15
_diffrn_reflns_limit_l_min -15
_diffrn_reflns_number 2756
_diffrn_reflns_theta_full 25.66
_diffrn_reflns_theta_max 25.66
_diffrn_reflns_theta_min 2.26
_exptl_absorpt_coefficient_mu 0.140
_exptl_absorpt_correction_type none
_exptl_crystal_colour colorless
_exptl_crystal_density_diffrn 1.109
_exptl_crystal_density_method 'not measured'
_exptl_crystal_description block
_exptl_crystal_F_000 344
_exptl_crystal_size_max 0.55
_exptl_crystal_size_mid 0.50
_exptl_crystal_size_min 0.35
_refine_diff_density_max 0.619
_refine_diff_density_min -0.490
_refine_diff_density_rms 0.083
_refine_ls_abs_structure_details 'Flack H D (1983), Acta Cryst. A39, 876-881'
_refine_ls_abs_structure_Flack 0.7(4)
_refine_ls_extinction_coef 0.21(5)
_refine_ls_extinction_expression Fc^*^=kFc[1+0.001xFc^2^\l^3^/sin(2\q)]^-1/4^
_refine_ls_extinction_method SHELXL
_refine_ls_goodness_of_fit_ref 1.330
_refine_ls_hydrogen_treatment mixed
_refine_ls_matrix_type full
_refine_ls_number_parameters 217
_refine_ls_number_reflns 2698
_refine_ls_number_restraints 10
_refine_ls_restrained_S_all 1.364
_refine_ls_R_factor_all 0.1221
_refine_ls_R_factor_gt 0.1172
_refine_ls_shift/su_max 0.015
_refine_ls_shift/su_mean 0.001
_refine_ls_structure_factor_coef Fsqd
_refine_ls_weighting_details
;
calc w=1/[\s^2^(Fo^2^)+(0.2000P)^2^+0.0000P] where 
P=(Fo^2^+2Fc^2^)/3
;
_refine_ls_weighting_scheme calc
_refine_ls_wR_factor_gt 0.3036
_refine_ls_wR_factor_ref 0.3126
_reflns_number_gt 2400
_reflns_number_total 2698
_reflns_threshold_expression >2sigma(I)
_cod_data_source_file b205924j.txt
_cod_data_source_block ken136
_cod_depositor_comments
;
The following automatic conversions were performed:

'_symmetry_cell_setting' value 'Monoclinic' changed to 'monoclinic'
according to
/usr/data/users/saulius/automatic-downloads/retrospective/RSC/lib/dictionaries/cif_core.dic
dictionary named 'cif_core.dic' version 2.4.2 from 2011-04-26.

Automatic conversion script
Id: cif_fix_values 2281 2013-09-26 08:29:07Z andrius 
;
_cod_original_cell_volume 948.0(3)
_cod_original_sg_symbol_H-M P2(1)
_cod_database_code 7114027

loop_
_symmetry_equiv_pos_as_xyz
'x, y, z'
'-x, y+1/2, -z'

loop_
_atom_site_label
_atom_site_type_symbol
_atom_site_fract_x
_atom_site_fract_y
_atom_site_fract_z
_atom_site_U_iso_or_equiv
_atom_site_adp_type
_atom_site_occupancy
_atom_site_symmetry_multiplicity
_atom_site_calc_flag
_atom_site_refinement_flags
Si1 Si 0.3173(3) 0.9693(4) 0.71875(19) 0.0919(7) Uani 0.50 1 d P
Si2 Si 0.3405(2) 0.8995(4) 0.68500(18) 0.0851(6) Uani 0.50 1 d PD
O1 O 0.4759(3) 0.9965(5) 0.7619(2) 0.1035(9) Uani 1 1 d .
O2 O 0.6095(4) 1.1884(5) 0.9517(2) 0.1042(9) Uani 1 1 d .
O3 O 0.7517(8) 1.4689(9) 0.7957(5) 0.111(2) Uani 0.50 1 d P
O3' O 0.7407(10) 1.5044(11) 0.7746(6) 0.107(2) Uani 0.50 1 d P
O4 O 0.8847(3) 1.1996(5) 0.9052(2) 0.1044(10) Uani 1 1 d .
O5 O 1.0131(8) 1.0977(14) 1.0636(9) 0.172(4) Uani 0.50 1 d P
O5' O 1.0218(14) 1.1256(18) 1.0668(8) 0.140(4) Uani 0.50 1 d P
C3 C 0.1160(5) 1.0043(12) 0.5265(6) 0.172(3) Uani 1 1 d D
H3A H 0.0891 1.0369 0.4524 0.258 Uiso 1 1 calc R
H3B H 0.0667 1.0766 0.5646 0.258 Uiso 1 1 calc R
H3C H 0.0958 0.8795 0.5338 0.258 Uiso 1 1 calc R
C4 C 0.2685(6) 1.0358(9) 0.5721(5) 0.179(3) Uani 1 1 d D
C1 C 0.2994(10) 1.2373(8) 0.5863(7) 0.215 Uiso 1 1 d D
C2 C 0.3437(8) 0.9726(15) 0.4855(5) 0.215 Uiso 1 1 d D
C5 C 0.2294(17) 1.163(2) 0.772(2) 0.262(8) Uani 0.50 1 d P
H5A H 0.2445 1.1490 0.8478 0.392 Uiso 0.50 1 calc PR
H5B H 0.1331 1.1602 0.7378 0.392 Uiso 0.50 1 calc PR
H5C H 0.2667 1.2755 0.7577 0.392 Uiso 0.50 1 calc PR
C6 C 0.3960(19) 0.769(3) 0.5791(13) 0.246(7) Uani 0.50 1 d P
H6A H 0.3424 0.6620 0.5547 0.296 Uiso 0.50 1 calc PR
H6B H 0.4931 0.7431 0.5979 0.296 Uiso 0.50 1 calc PR
C7 C 0.2496(9) 0.7572(15) 0.7543(7) 0.162(3) Uani 1 1 d .
H7A H 0.2989 0.6920 0.8176 0.195 Uiso 1 1 calc R
H7B H 0.1557 0.7231 0.7204 0.195 Uiso 1 1 calc R
C8 C 0.5731(5) 0.9136(7) 0.8492(3) 0.0939(12) Uani 1 1 d .
H8A H 0.6174 0.8143 0.8236 0.113 Uiso 1 1 calc R
H8B H 0.5273 0.8665 0.8997 0.113 Uiso 1 1 calc R
C9 C 0.6803(4) 1.0543(6) 0.9043(3) 0.0869(11) Uani 1 1 d .
C10 C 0.6347(7) 1.3663(9) 0.9148(5) 0.126(2) Uani 1 1 d .
H10A H 0.7080 1.4255 0.9674 0.151 Uiso 1 1 calc R
H10B H 0.5532 1.4401 0.9024 0.151 Uiso 1 1 calc R
C11 C 0.6735(5) 1.3395(7) 0.8131(4) 0.0964(13) Uani 1 1 d .
C12 C 0.7501(4) 1.1591(7) 0.8360(3) 0.0875(11) Uani 1 1 d .
C13 C 0.7683(6) 1.0768(11) 0.7294(4) 0.1216(18) Uani 1 1 d .
H13A H 0.6797 1.0379 0.6856 0.146 Uiso 1 1 calc R
H13B H 0.8009 1.1705 0.6907 0.146 Uiso 1 1 calc R
C14 C 0.8681(11) 0.9162(15) 0.7457(9) 0.170(3) Uani 1 1 d .
H14A H 0.8732 0.8728 0.6775 0.204 Uiso 1 1 calc R
H14B H 0.8359 0.8216 0.7828 0.204 Uiso 1 1 calc R
H14C H 0.9570 0.9542 0.7868 0.204 Uiso 1 1 calc R
C15 C 0.9095(6) 1.0935(8) 0.9920(5) 0.1168(17) Uani 1 1 d .
C16 C 0.7947(5) 0.9696(8) 0.9916(4) 0.1051(14) Uani 1 1 d .
H16A H 0.7735 0.9695 1.0598 0.126 Uiso 1 1 calc R
H16B H 0.8139 0.8476 0.9735 0.126 Uiso 1 1 calc R

loop_
_atom_site_aniso_label
_atom_site_aniso_U_11
_atom_site_aniso_U_22
_atom_site_aniso_U_33
_atom_site_aniso_U_23
_atom_site_aniso_U_13
_atom_site_aniso_U_12
Si1 0.0867(13) 0.1026(16) 0.0827(11) -0.0080(11) 0.0169(10) -0.0169(12)
Si2 0.0692(11) 0.0947(14) 0.0852(12) -0.0072(11) 0.0104(9) -0.0054(11)
O1 0.0808(17) 0.102(2) 0.1070(18) 0.0157(16) -0.0099(14) -0.0016(15)
O2 0.1062(19) 0.102(2) 0.1015(15) -0.0029(16) 0.0237(14) 0.0182(17)
O3 0.103(4) 0.087(3) 0.102(3) 0.054(3) -0.043(3) -0.020(3)
O3' 0.110(5) 0.083(4) 0.097(4) 0.047(3) -0.025(3) -0.002(3)
O4 0.0774(16) 0.102(2) 0.1092(17) 0.0041(17) -0.0154(14) -0.0045(15)
O5 0.105(4) 0.107(6) 0.215(7) -0.019(5) -0.109(5) 0.020(4)
O5' 0.164(10) 0.112(7) 0.116(5) 0.024(5) -0.009(6) 0.000(6)
C3 0.115(4) 0.163(7) 0.189(6) 0.009(5) -0.042(4) -0.012(5)
C4 0.138(5) 0.197(7) 0.151(4) 0.070(5) -0.047(4) -0.064(5)
C5 0.224(11) 0.144(9) 0.50(2) -0.173(12) 0.238(12) -0.082(9)
C6 0.228(13) 0.324(17) 0.235(10) -0.193(11) 0.145(10) -0.070(14)
C7 0.138(5) 0.170(7) 0.158(5) 0.030(5) 0.007(5) -0.045(5)
C8 0.082(2) 0.086(2) 0.101(2) 0.0101(19) 0.0043(19) -0.003(2)
C9 0.081(2) 0.087(2) 0.0803(18) -0.0005(16) 0.0006(17) 0.0070(18)
C10 0.125(4) 0.099(4) 0.143(4) -0.003(3) 0.020(3) 0.025(3)
C11 0.084(2) 0.093(3) 0.097(2) 0.016(2) -0.002(2) -0.001(2)
C12 0.0659(19) 0.099(3) 0.086(2) 0.0012(18) 0.0017(16) -0.0032(18)
C13 0.099(3) 0.163(5) 0.107(3) -0.029(3) 0.036(2) -0.028(3)
C14 0.180(6) 0.122(6) 0.223(8) -0.022(6) 0.080(6) 0.000(5)
C15 0.096(3) 0.089(3) 0.132(3) -0.011(3) -0.025(3) 0.008(2)
C16 0.099(3) 0.097(3) 0.098(2) 0.010(2) -0.006(2) 0.018(2)

loop_
_atom_type_symbol
_atom_type_description
_atom_type_scat_dispersion_real
_atom_type_scat_dispersion_imag
_atom_type_scat_source
C C 0.0033 0.0016 'International Tables Vol C Tables 4.2.6.8 and 6.1.1.4'
H H 0.0000 0.0000 'International Tables Vol C Tables 4.2.6.8 and 6.1.1.4'
O O 0.0106 0.0060 'International Tables Vol C Tables 4.2.6.8 and 6.1.1.4'
Si Si 0.0817 0.0704 'International Tables Vol C Tables 4.2.6.8 and 6.1.1.4'

loop_
_geom_angle_atom_site_label_1
_geom_angle_atom_site_label_2
_geom_angle_atom_site_label_3
_geom_angle
Si2 Si1 O1 81.0(3)
Si2 Si1 C7 75.9(5)
O1 Si1 C7 116.2(4)
Si2 Si1 C4 68.4(3)
O1 Si1 C4 106.6(3)
C7 Si1 C4 117.7(3)
Si2 Si1 C5 166.3(9)
O1 Si1 C5 108.0(6)
C7 Si1 C5 107.9(7)
C4 Si1 C5 98.7(9)
Si1 Si2 O1 71.7(3)
Si1 Si2 C4 88.1(4)
O1 Si2 C4 110.2(3)
Si1 Si2 C7 80.0(5)
O1 Si2 C7 114.5(3)
C4 Si2 C7 126.8(4)
Si1 Si2 C6 167.0(9)
O1 Si2 C6 107.6(6)
C4 Si2 C6 79.9(8)
C7 Si2 C6 111.2(9)
C8 O1 Si1 130.6(3)
C8 O1 Si2 125.7(3)
Si1 O1 Si2 27.28(13)
C10 O2 C9 109.1(4)
C15 O4 C12 109.2(4)
C3 C4 C1 110.6(6)
C3 C4 C2 108.3(5)
C1 C4 C2 104.5(6)
C3 C4 Si2 112.5(5)
C1 C4 Si2 115.7(5)
C2 C4 Si2 104.5(5)
C3 C4 Si1 108.1(4)
C1 C4 Si1 98.3(5)
C2 C4 Si1 126.1(5)
Si2 C4 Si1 23.45(13)
C4 C2 C6 83.5(6)
Si2 C6 C2 88.6(10)
Si2 C7 Si1 24.08(16)
O1 C8 C9 109.1(4)
O2 C9 C12 105.4(4)
O2 C9 C16 109.3(3)
C12 C9 C16 105.6(4)
O2 C9 C8 106.9(4)
C12 C9 C8 117.8(3)
C16 C9 C8 111.5(4)
O2 C10 C11 106.6(5)
O3 C11 C10 112.1(6)
O3 C11 C12 112.0(5)
C10 C11 C12 100.8(4)
O3 C11 O3' 11.5(4)
C10 C11 O3' 115.3(5)
C12 C11 O3' 120.4(5)
O4 C12 C9 105.0(3)
O4 C12 C11 106.4(4)
C9 C12 C11 105.7(4)
O4 C12 C13 108.0(4)
C9 C12 C13 120.8(5)
C11 C12 C13 110.1(4)
C14 C13 C12 114.3(6)
O5 C15 O5' 9.1(9)
O5 C15 O4 124.0(8)
O5' C15 O4 116.5(7)
O5 C15 C16 122.7(8)
O5' C15 C16 130.0(7)
O4 C15 C16 113.2(4)
C15 C16 C9 100.7(4)

loop_
_geom_bond_atom_site_label_1
_geom_bond_atom_site_label_2
_geom_bond_distance
Si1 Si2 0.758(3)
Si1 O1 1.571(4)
Si1 C7 1.830(10)
Si1 C4 1.904(6)
Si1 C5 1.921(15)
Si2 O1 1.633(4)
Si2 C4 1.771(6)
Si2 C7 1.802(9)
Si2 C6 1.894(13)
O1 C8 1.428(5)
O2 C10 1.454(9)
O2 C9 1.462(6)
O3 C11 1.307(9)
O3' C11 1.553(10)
O4 C15 1.344(7)
O4 C12 1.451(5)
O5 C15 1.203(9)
O5' C15 1.306(12)
C3 C4 1.521(6)
C4 C1 1.530(7)
C4 C2 1.598(8)
C2 C6 1.92(3)
C8 C9 1.540(6)
C9 C12 1.499(7)
C9 C16 1.523(6)
C10 C11 1.495(9)
C11 C12 1.538(7)
C12 C13 1.575(7)
C13 C14 1.544(13)
C15 C16 1.487(9)
